data_4331228
loop_
_publ_author_name
'Thomas P. Pell'
'Shannon A. Couchman'
'Sara Ibrahim'
'David J. D. Wilson'
'Brian J. Smith'
'Peter J. Barnard'
'Jason L. Dutton'

_publ_section_title
;
 Diverse Reactions of PhI(OTf)2 with Common 2-Electron Ligands: Complex
 Formation, Oxidation, and Oxidative Coupling
;
_journal_name_full 'Inorganic Chemistry'
_journal_page_first 13034
_journal_page_last 13040
_journal_paper_doi 10.1021/ic302176f
_journal_volume 51
_journal_year 2012
_chemical_formula_sum 'C22 H25 F6 I N4 O6 S2'
_chemical_formula_weight 746.48
_chemical_name_systematic
; 
 ? 
;
_space_group_IT_number 62
_symmetry_cell_setting orthorhombic
_symmetry_space_group_name_Hall '-P 2ac 2n'
_symmetry_space_group_name_H-M 'P n m a'
_atom_sites_solution_hydrogens geom
_atom_sites_solution_primary direct
_atom_sites_solution_secondary difmap
_audit_creation_method SHELXL-97
_cell_angle_alpha 90.00
_cell_angle_beta 90.00
_cell_angle_gamma 90.00
_cell_formula_units_Z 4
_cell_length_a 21.866(4)
_cell_length_b 9.752(2)
_cell_length_c 13.102(3)
_cell_measurement_reflns_used 6500
_cell_measurement_temperature 173(2)
_cell_measurement_theta_max 28.1361
_cell_measurement_theta_min 2.7599
_cell_volume 2793.8(10)
_computing_cell_refinement 'CrysAlisPro, Agilent Technologies'
_computing_data_collection 'CrysAlisPro, Agilent Technologies'
_computing_data_reduction 'CrysAlisPro, Agilent Technologies'
_computing_molecular_graphics SHELXP
_computing_publication_material SHELXP
_computing_structure_refinement 'SHELXL-97 (Sheldrick, 2008)'
_computing_structure_solution 'SHELXS-97 (Sheldrick, 2008)'
_diffrn_ambient_temperature 173(2)
_diffrn_measured_fraction_theta_full 0.998
_diffrn_measured_fraction_theta_max 0.998
_diffrn_measurement_device_type 'Xcalibur, Atlas, Gemini'
_diffrn_measurement_method '\w scans'
_diffrn_radiation_monochromator graphite
_diffrn_radiation_source 'fine-focus sealed tube'
_diffrn_radiation_type MoK\a
_diffrn_radiation_wavelength 0.71073
_diffrn_reflns_av_R_equivalents 0.0650
_diffrn_reflns_av_sigmaI/netI 0.0285
_diffrn_reflns_limit_h_max 26
_diffrn_reflns_limit_h_min -25
_diffrn_reflns_limit_k_max 11
_diffrn_reflns_limit_k_min -11
_diffrn_reflns_limit_l_max 15
_diffrn_reflns_limit_l_min -15
_diffrn_reflns_number 27604
_diffrn_reflns_theta_full 25.35
_diffrn_reflns_theta_max 25.35
_diffrn_reflns_theta_min 2.77
_exptl_absorpt_coefficient_mu 1.381
_exptl_absorpt_correction_T_max 0.8518
_exptl_absorpt_correction_T_min 0.5452
_exptl_absorpt_correction_type multi-scan
_exptl_absorpt_process_details 'CrysAlisPro, Agilent Technologies'
_exptl_crystal_colour yellow
_exptl_crystal_density_diffrn 1.775
_exptl_crystal_description plate
_exptl_crystal_F_000 1488
_exptl_crystal_size_max 0.50
_exptl_crystal_size_mid 0.20
_exptl_crystal_size_min 0.12
_refine_diff_density_max 2.031
_refine_diff_density_min -0.995
_refine_diff_density_rms 0.133
_refine_ls_extinction_method none
_refine_ls_goodness_of_fit_ref 1.355
_refine_ls_hydrogen_treatment constr
_refine_ls_matrix_type full
_refine_ls_number_parameters 213
_refine_ls_number_reflns 2713
_refine_ls_number_restraints 0
_refine_ls_restrained_S_all 1.355
_refine_ls_R_factor_all 0.0681
_refine_ls_R_factor_gt 0.0584
_refine_ls_shift/su_max 0.000
_refine_ls_shift/su_mean 0.000
_refine_ls_structure_factor_coef Fsqd
_refine_ls_weighting_details 'calc w=1/[\s^2^(Fo^2^)+(0.0001P)^2^+28.6932P] where P=(Fo^2^+2Fc^2^)/3'
_refine_ls_weighting_scheme calc
_refine_ls_wR_factor_gt 0.1345
_refine_ls_wR_factor_ref 0.1387
_reflns_number_gt 2338
_reflns_number_total 2713
_reflns_threshold_expression >2sigma(I)
_cod_data_source_file ic302176f_si_002_2.cif
_cod_data_source_block 8_NMe2
_cod_database_code 4331228

loop_
_symmetry_equiv_pos_as_xyz
'x, y, z'
'-x+1/2, -y, z+1/2'
'x+1/2, -y+1/2, -z+1/2'
'-x, y+1/2, -z'
'-x, -y, -z'
'x-1/2, y, -z-1/2'
'-x-1/2, y-1/2, z-1/2'
'x, -y-1/2, z'

loop_
_atom_site_label
_atom_site_type_symbol
_atom_site_fract_x
_atom_site_fract_y
_atom_site_fract_z
_atom_site_U_iso_or_equiv
_atom_site_adp_type
_atom_site_occupancy
_atom_site_symmetry_multiplicity
_atom_site_calc_flag
_atom_site_refinement_flags
I1 I 0.36713(3) 0.2500 0.07491(5) 0.0266(2) Uani 1 2 d S
N1 N 0.4667(4) 0.2500 0.0889(6) 0.0249(18) Uani 1 2 d S
N2 N 0.2659(4) 0.2500 0.0830(7) 0.0257(18) Uani 1 2 d S
N3 N 0.0765(4) 0.2500 0.1047(7) 0.033(2) Uani 1 2 d S
N4 N 0.6548(4) 0.2500 0.1277(8) 0.038(2) Uani 1 2 d S
C11 C 0.2345(3) 0.1314(7) 0.0898(5) 0.0264(16) Uani 1 1 d .
H5A H 0.2566 0.0475 0.0891 0.032 Uiso 1 1 calc R
C1 C 0.3663(4) 0.2500 0.2355(7) 0.026(2) Uani 1 2 d S
C21 C 0.4979(3) 0.1310(8) 0.0958(5) 0.0293(17) Uani 1 1 d .
H11A H 0.4758 0.0472 0.0927 0.035 Uiso 1 1 calc R
C2 C 0.3661(3) 0.3746(8) 0.2853(6) 0.0371(18) Uani 1 1 d .
H10A H 0.3668 0.4587 0.2488 0.045 Uiso 1 1 calc R
C22 C 0.5596(3) 0.1260(8) 0.1070(6) 0.0316(17) Uani 1 1 d .
H10B H 0.5799 0.0400 0.1105 0.038 Uiso 1 1 calc R
C12 C 0.1722(3) 0.1269(8) 0.0978(5) 0.0287(16) Uani 1 1 d .
H18A H 0.1520 0.0409 0.1017 0.034 Uiso 1 1 calc R
C23 C 0.5938(5) 0.2500 0.1134(8) 0.032(2) Uani 1 2 d S
C13 C 0.1377(5) 0.2500 0.1003(7) 0.026(2) Uani 1 2 d S
C3 C 0.3647(4) 0.3718(11) 0.3921(6) 0.050(2) Uani 1 1 d .
H20O H 0.3642 0.4556 0.4290 0.060 Uiso 1 1 calc R
C24 C 0.6893(4) 0.1213(10) 0.1315(7) 0.049(2) Uani 1 1 d .
H20C H 0.6740 0.0646 0.1878 0.073 Uiso 1 1 calc R
H20D H 0.7327 0.1413 0.1424 0.073 Uiso 1 1 calc R
H20E H 0.6842 0.0719 0.0669 0.073 Uiso 1 1 calc R
C14 C 0.0411(4) 0.1232(9) 0.1026(8) 0.050(2) Uani 1 1 d .
H20F H 0.0428 0.0835 0.0339 0.075 Uiso 1 1 calc R
H20G H -0.0015 0.1428 0.1205 0.075 Uiso 1 1 calc R
H20H H 0.0583 0.0581 0.1518 0.075 Uiso 1 1 calc R
C4 C 0.3642(5) 0.2500 0.4441(8) 0.050(4) Uani 1 2 d S
H20B H 0.3634 0.2500 0.5166 0.060 Uiso 1 2 calc SR
S1 S 0.08822(12) 0.7500 0.2621(2) 0.0340(6) Uani 1 2 d S
F1 F 0.0006(5) 0.7500 0.1294(8) 0.109(4) Uani 1 2 d S
F2 F -0.0210(2) 0.6408(6) 0.2613(7) 0.095(3) Uani 1 1 d .
O1 O 0.1108(3) 0.6270(6) 0.2191(6) 0.068(2) Uani 1 1 d .
O2 O 0.0867(5) 0.7500 0.3703(8) 0.098(5) Uani 1 2 d S
C41 C 0.0073(6) 0.7500 0.2288(10) 0.043(3) Uani 1 2 d S
S2 S 0.31291(14) 0.7500 0.1381(2) 0.0393(7) Uani 1 2 d S
F4 F 0.3482(4) 0.7500 0.3297(6) 0.066(2) Uani 1 2 d S
F3 F 0.2646(3) 0.6403(6) 0.3030(4) 0.0670(16) Uani 1 1 d .
O4 O 0.2533(4) 0.7500 0.0938(8) 0.068(3) Uani 1 2 d S
O3 O 0.3476(3) 0.6257(6) 0.1242(4) 0.0490(15) Uani 1 1 d .
C31 C 0.2968(6) 0.7500 0.2756(10) 0.042(3) Uani 1 2 d S

loop_
_atom_site_aniso_label
_atom_site_aniso_U_11
_atom_site_aniso_U_22
_atom_site_aniso_U_33
_atom_site_aniso_U_23
_atom_site_aniso_U_13
_atom_site_aniso_U_12
I1 0.0238(3) 0.0300(4) 0.0261(4) 0.000 0.0007(3) 0.000
N1 0.023(4) 0.031(5) 0.021(5) 0.000 0.005(3) 0.000
N2 0.024(4) 0.028(4) 0.025(5) 0.000 0.001(4) 0.000
N3 0.027(5) 0.039(5) 0.033(5) 0.000 0.001(4) 0.000
N4 0.021(5) 0.046(6) 0.047(6) 0.000 -0.002(4) 0.000
C11 0.033(4) 0.026(4) 0.020(4) 0.002(3) -0.001(3) 0.003(3)
C1 0.019(5) 0.040(6) 0.019(5) 0.000 0.000(4) 0.000
C21 0.037(4) 0.026(4) 0.025(4) 0.004(3) 0.004(3) 0.000(3)
C2 0.035(4) 0.038(4) 0.039(4) -0.005(4) 0.000(3) 0.008(4)
C22 0.033(4) 0.028(4) 0.034(4) 0.004(3) 0.003(3) 0.005(3)
C12 0.031(4) 0.028(4) 0.026(4) 0.003(3) -0.002(3) -0.004(3)
C23 0.034(6) 0.037(6) 0.024(5) 0.000 0.004(4) 0.000
C13 0.028(5) 0.033(5) 0.017(5) 0.000 -0.001(4) 0.000
C3 0.042(5) 0.077(7) 0.029(4) -0.019(5) -0.004(4) 0.008(5)
C24 0.032(4) 0.065(6) 0.050(5) 0.011(5) -0.001(4) 0.014(4)
C14 0.030(4) 0.044(5) 0.075(7) 0.011(5) -0.004(4) -0.009(4)
C4 0.036(6) 0.106(12) 0.007(5) 0.000 0.000(5) 0.000
S1 0.0327(14) 0.0293(13) 0.0400(17) 0.000 -0.0031(12) 0.000
F1 0.082(7) 0.178(12) 0.067(7) 0.000 -0.035(6) 0.000
F2 0.044(3) 0.052(4) 0.188(8) 0.034(5) 0.004(4) -0.013(3)
O1 0.046(4) 0.037(3) 0.122(7) -0.026(4) 0.007(4) 0.005(3)
O2 0.078(8) 0.182(15) 0.034(6) 0.000 -0.013(5) 0.000
C41 0.048(7) 0.035(6) 0.048(8) 0.000 -0.005(6) 0.000
S2 0.0440(17) 0.0383(16) 0.0356(17) 0.000 -0.0030(13) 0.000
F4 0.066(5) 0.088(6) 0.045(5) 0.000 -0.006(4) 0.000
F3 0.080(4) 0.057(3) 0.064(4) 0.008(3) 0.022(3) -0.019(3)
O4 0.042(5) 0.106(9) 0.055(6) 0.000 -0.011(4) 0.000
O3 0.073(4) 0.033(3) 0.041(3) -0.003(3) 0.005(3) 0.008(3)
C31 0.046(7) 0.037(7) 0.044(8) 0.000 0.008(6) 0.000

loop_
_atom_type_symbol
_atom_type_description
_atom_type_scat_dispersion_real
_atom_type_scat_dispersion_imag
_atom_type_scat_source
C C 0.0033 0.0016 'International Tables Vol C Tables 4.2.6.8 and 6.1.1.4'
H H 0.0000 0.0000 'International Tables Vol C Tables 4.2.6.8 and 6.1.1.4'
F F 0.0171 0.0103 'International Tables Vol C Tables 4.2.6.8 and 6.1.1.4'
I I -0.4742 1.8119 'International Tables Vol C Tables 4.2.6.8 and 6.1.1.4'
N N 0.0061 0.0033 'International Tables Vol C Tables 4.2.6.8 and 6.1.1.4'
O O 0.0106 0.0060 'International Tables Vol C Tables 4.2.6.8 and 6.1.1.4'
S S 0.1246 0.1234 'International Tables Vol C Tables 4.2.6.8 and 6.1.1.4'

loop_
_geom_angle_atom_site_label_1
_geom_angle_atom_site_label_2
_geom_angle_atom_site_label_3
_geom_angle
_geom_angle_site_symmetry_1
_geom_angle_site_symmetry_3
C1 I1 N1 85.7(3) . .
C1 I1 N2 86.8(3) . .
N1 I1 N2 172.4(3) . .
C21 N1 C21 118.7(8) . 8_565
C21 N1 I1 120.6(4) . .
C21 N1 I1 120.6(4) 8_565 .
C11 N2 C11 118.3(8) . 8_565
C11 N2 I1 120.8(4) . .
C11 N2 I1 120.8(4) 8_565 .
C13 N3 C14 121.9(4) . .
C13 N3 C14 121.9(4) . 8_565
C14 N3 C14 116.0(9) . 8_565
C23 N4 C24 121.0(5) . 8_565
C23 N4 C24 121.0(5) . .
C24 N4 C24 117.9(9) 8_565 .
N2 C11 C12 122.6(7) . .
N2 C11 H5A 118.7 . .
C12 C11 H5A 118.7 . .
C2 C1 C2 123.5(10) . 8_565
C2 C1 I1 118.3(5) . .
C2 C1 I1 118.3(5) 8_565 .
N1 C21 C22 122.7(7) . .
N1 C21 H11A 118.7 . .
C22 C21 H11A 118.7 . .
C1 C2 C3 117.1(8) . .
C1 C2 H10A 121.4 . .
C3 C2 H10A 121.4 . .
C21 C22 C23 119.9(7) . .
C21 C22 H10B 120.1 . .
C23 C22 H10B 120.1 . .
C11 C12 C13 120.3(7) . .
C11 C12 H18A 119.8 . .
C13 C12 H18A 119.8 . .
N4 C23 C22 121.9(5) . .
N4 C23 C22 121.9(5) . 8_565
C22 C23 C22 116.2(9) . 8_565
N3 C13 C12 122.2(4) . .
N3 C13 C12 122.2(4) . 8_565
C12 C13 C12 115.7(9) . 8_565
C4 C3 C2 121.0(9) . .
C4 C3 H20O 119.5 . .
C2 C3 H20O 119.5 . .
N4 C24 H20C 109.5 . .
N4 C24 H20D 109.5 . .
H20C C24 H20D 109.5 . .
N4 C24 H20E 109.5 . .
H20C C24 H20E 109.5 . .
H20D C24 H20E 109.5 . .
N3 C14 H20F 109.5 . .
N3 C14 H20G 109.5 . .
H20F C14 H20G 109.5 . .
N3 C14 H20H 109.5 . .
H20F C14 H20H 109.5 . .
H20G C14 H20H 109.5 . .
C3 C4 C3 120.3(10) . 8_565
C3 C4 H20B 119.9 . .
C3 C4 H20B 119.9 8_565 .
O1 S1 O1 116.0(6) 8_575 .
O1 S1 O2 114.0(4) 8_575 .
O1 S1 O2 114.0(4) . .
O1 S1 C41 104.1(4) 8_575 .
O1 S1 C41 104.1(4) . .
O2 S1 C41 102.6(7) . .
F2 C41 F2 109.7(11) 8_575 .
F2 C41 F1 105.7(8) 8_575 .
F2 C41 F1 105.7(8) . .
F2 C41 S1 112.5(7) 8_575 .
F2 C41 S1 112.5(7) . .
F1 C41 S1 110.3(10) . .
O4 S2 O3 115.4(3) . .
O4 S2 O3 115.4(3) . 8_575
O3 S2 O3 114.5(5) . 8_575
O4 S2 C31 102.9(6) . .
O3 S2 C31 103.0(3) . .
O3 S2 C31 103.0(3) 8_575 .
F4 C31 F3 107.7(8) . 8_575
F4 C31 F3 107.7(8) . .
F3 C31 F3 107.2(10) 8_575 .
F4 C31 S2 111.2(8) . .
F3 C31 S2 111.5(7) 8_575 .
F3 C31 S2 111.5(7) . .

loop_
_geom_bond_atom_site_label_1
_geom_bond_atom_site_label_2
_geom_bond_distance
_geom_bond_site_symmetry_2
I1 C1 2.104(10) .
I1 N1 2.185(8) .
I1 N2 2.217(8) .
N1 C21 1.349(8) .
N1 C21 1.349(8) 8_565
N2 C11 1.348(8) .
N2 C11 1.348(8) 8_565
N3 C13 1.341(13) .
N3 C14 1.458(9) .
N3 C14 1.458(9) 8_565
N4 C23 1.346(13) .
N4 C24 1.465(9) 8_565
N4 C24 1.465(9) .
C11 C12 1.366(10) .
C11 H5A 0.9500 .
C1 C2 1.380(9) .
C1 C2 1.380(9) 8_565
C21 C22 1.359(10) .
C21 H11A 0.9500 .
C2 C3 1.399(11) .
C2 H10A 0.9500 .
C22 C23 1.424(9) .
C22 H10B 0.9500 .
C12 C13 1.418(9) .
C12 H18A 0.9500 .
C23 C22 1.424(9) 8_565
C13 C12 1.418(9) 8_565
C3 C4 1.370(11) .
C3 H20O 0.9500 .
C24 H20C 0.9800 .
C24 H20D 0.9800 .
C24 H20E 0.9800 .
C14 H20F 0.9800 .
C14 H20G 0.9800 .
C14 H20H 0.9800 .
C4 C3 1.370(11) 8_565
C4 H20B 0.9500 .
S1 O1 1.414(6) 8_575
S1 O1 1.414(6) .
S1 O2 1.418(11) .
S1 C41 1.822(13) .
F1 C41 1.311(16) .
F2 C41 1.303(9) .
C41 F2 1.303(9) 8_575
S2 O4 1.427(9) .
S2 O3 1.442(6) .
S2 O3 1.442(6) 8_575
S2 C31 1.835(13) .
F4 C31 1.328(14) .
F3 C31 1.330(9) .
C31 F3 1.330(9) 8_575

loop_
_geom_torsion_atom_site_label_1
_geom_torsion_atom_site_label_2
_geom_torsion_atom_site_label_3
_geom_torsion_atom_site_label_4
_geom_torsion
_geom_torsion_site_symmetry_1
_geom_torsion_site_symmetry_4
C1 I1 N1 C21 88.4(6) . .
N2 I1 N1 C21 88.4(6) . .
C1 I1 N1 C21 -88.4(6) . 8_565
N2 I1 N1 C21 -88.4(6) . 8_565
C1 I1 N2 C11 -87.2(7) . .
N1 I1 N2 C11 -87.2(7) . .
C1 I1 N2 C11 87.2(7) . 8_565
N1 I1 N2 C11 87.2(7) . 8_565
C11 N2 C11 C12 3.7(14) 8_565 .
I1 N2 C11 C12 178.2(5) . .
N1 I1 C1 C2 89.9(7) . .
N2 I1 C1 C2 -90.1(7) . .
N1 I1 C1 C2 -89.9(7) . 8_565
N2 I1 C1 C2 90.1(7) . 8_565
C21 N1 C21 C22 -1.6(14) 8_565 .
I1 N1 C21 C22 -178.4(6) . .
C2 C1 C2 C3 -0.9(16) 8_565 .
I1 C1 C2 C3 179.2(6) . .
N1 C21 C22 C23 1.0(12) . .
N2 C11 C12 C13 -0.7(12) . .
C24 N4 C23 C22 178.4(9) 8_565 .
C24 N4 C23 C22 3.5(16) . .
C24 N4 C23 C22 -3.5(16) 8_565 8_565
C24 N4 C23 C22 -178.4(9) . 8_565
C21 C22 C23 N4 177.9(9) . .
C21 C22 C23 C22 -0.3(14) . 8_565
C14 N3 C13 C12 -2.9(15) . .
C14 N3 C13 C12 -177.1(8) 8_565 .
C14 N3 C13 C12 177.1(8) . 8_565
C14 N3 C13 C12 2.9(15) 8_565 8_565
C11 C12 C13 N3 177.8(8) . .
C11 C12 C13 C12 -2.2(13) . 8_565
C1 C2 C3 C4 0.5(14) . .
C2 C3 C4 C3 -0.2(18) . 8_565
O1 S1 C41 F2 -56.8(10) 8_575 8_575
O1 S1 C41 F2 -178.7(9) . 8_575
O2 S1 C41 F2 62.2(9) . 8_575
O1 S1 C41 F2 178.7(9) 8_575 .
O1 S1 C41 F2 56.8(10) . .
O2 S1 C41 F2 -62.2(9) . .
O1 S1 C41 F1 61.0(4) 8_575 .
O1 S1 C41 F1 -61.0(4) . .
O2 S1 C41 F1 180.0 . .
O4 S2 C31 F4 180.0 . .
O3 S2 C31 F4 59.7(3) . .
O3 S2 C31 F4 -59.7(3) 8_575 .
O4 S2 C31 F3 -59.9(7) . 8_575
O3 S2 C31 F3 179.8(7) . 8_575
O3 S2 C31 F3 60.5(8) 8_575 8_575
O4 S2 C31 F3 59.9(7) . .
O3 S2 C31 F3 -60.5(8) . .
O3 S2 C31 F3 -179.8(7) 8_575 .
